data_7055420
loop_
_publ_author_name
'Panini, Piyush'
'Gonnade, Rajesh G.'
'Chopra, Deepak'

_publ_section_title
;
 Experimental and computational analysis of supramolecular motifs
 involving Csp2(aromatic)--F and CF3groups in organic solids
;
_journal_issue 6
_journal_name_full 'New J. Chem.'
_journal_page_first 4981
_journal_paper_doi 10.1039/C5NJ03211C
_journal_volume 40
_journal_year 2016
_chemical_formula_moiety 'C14 H9 F4 N O'
_chemical_formula_sum 'C14 H9 F4 N O'
_chemical_formula_weight 283.22
_space_group_crystal_system monoclinic
_space_group_IT_number 14
_space_group_name_Hall '-P 2ybc'
_space_group_name_H-M_alt 'P 1 21/c 1'
_symmetry_space_group_name_Hall '-P 2ybc'
_symmetry_space_group_name_H-M 'P 1 21/c 1'
_atom_sites_solution_hydrogens geom
_audit_creation_method SHELXL-2014/7
_audit_update_record
;
2016-03-09 deposited with the CCDC.
2016-03-15 downloaded from the CCDC.
;
_cell_angle_alpha 90
_cell_angle_beta 103.9420(10)
_cell_angle_gamma 90
_cell_formula_units_Z 8
_cell_length_a 8.02180(10)
_cell_length_b 39.7347(6)
_cell_length_c 7.88660(10)
_cell_measurement_reflns_used 5220
_cell_measurement_temperature 100(2)
_cell_measurement_theta_max 30.06
_cell_measurement_theta_min 2.05
_cell_volume 2439.75(6)
_computing_cell_refinement 'Bruker SAINT'
_computing_data_collection 'Bruker APEX2'
_computing_data_reduction 'Bruker SAINT'
_computing_molecular_graphics Mercury
_computing_publication_material Mercury
_computing_structure_refinement 'SHELXL-2014 (Sheldrick 2013)'
_computing_structure_solution 'SIR 92'
_diffrn_ambient_temperature 100(2)
_diffrn_measured_fraction_theta_full 0.996
_diffrn_measured_fraction_theta_max 0.991
_diffrn_measurement_device_type 'Bruker APEX-II CCD'
_diffrn_measurement_method '\f and \w scans'
_diffrn_radiation_type MoK\a
_diffrn_radiation_wavelength 0.71073
_diffrn_reflns_av_R_equivalents 0.0519
_diffrn_reflns_av_unetI/netI 0.0539
_diffrn_reflns_Laue_measured_fraction_full 0.996
_diffrn_reflns_Laue_measured_fraction_max 0.991
_diffrn_reflns_limit_h_max 11
_diffrn_reflns_limit_h_min -11
_diffrn_reflns_limit_k_max 56
_diffrn_reflns_limit_k_min -56
_diffrn_reflns_limit_l_max 11
_diffrn_reflns_limit_l_min -11
_diffrn_reflns_number 28739
_diffrn_reflns_point_group_measured_fraction_full 0.996
_diffrn_reflns_point_group_measured_fraction_max 0.991
_diffrn_reflns_theta_full 25.242
_diffrn_reflns_theta_max 30.463
_diffrn_reflns_theta_min 2.050
_exptl_absorpt_coefficient_mu 0.139
_exptl_absorpt_correction_T_max 0.97
_exptl_absorpt_correction_T_min 0.92
_exptl_absorpt_correction_type multi-scan
_exptl_absorpt_process_details SADABS
_exptl_crystal_colour colourless
_exptl_crystal_density_diffrn 1.542
_exptl_crystal_description rod
_exptl_crystal_F_000 1152
_exptl_crystal_size_max 0.420
_exptl_crystal_size_mid 0.180
_exptl_crystal_size_min 0.140
_refine_diff_density_max 0.370
_refine_diff_density_min -0.300
_refine_diff_density_rms 0.055
_refine_ls_extinction_method none
_refine_ls_goodness_of_fit_ref 1.028
_refine_ls_hydrogen_treatment constr
_refine_ls_matrix_type full
_refine_ls_number_parameters 361
_refine_ls_number_reflns 7341
_refine_ls_number_restraints 0
_refine_ls_restrained_S_all 1.028
_refine_ls_R_factor_all 0.0832
_refine_ls_R_factor_gt 0.0541
_refine_ls_shift/su_max 0.000
_refine_ls_shift/su_mean 0.000
_refine_ls_structure_factor_coef Fsqd
_refine_ls_weighting_details 'w=1/[\s^2^(Fo^2^)+(0.0444P)^2^+1.0254P] where P=(Fo^2^+2Fc^2^)/3'
_refine_ls_weighting_scheme calc
_refine_ls_wR_factor_gt 0.1104
_refine_ls_wR_factor_ref 0.1210
_reflns_Friedel_coverage 0.000
_reflns_number_gt 5220
_reflns_number_total 7341
_reflns_threshold_expression 'I > 2\s(I)'
_cod_data_source_file c5nj03211c2.cif
_cod_data_source_block 1T2F
_cod_depositor_comments 'Adding full bibliography for 7055417--7055429.cif.'
_cod_database_code 7055420
_shelx_shelxl_version_number 2014/7
_shelx_space_group_comment
;
The symmetry employed for this shelxl refinement is uniquely defined
by the following loop, which should always be used as a source of
symmetry information in preference to the above space-group names.
They are only intended as comments.
;
_shelx_estimated_absorpt_t_min 0.944
_shelx_estimated_absorpt_t_max 0.981

loop_
_space_group_symop_operation_xyz
'x, y, z'
'-x, y+1/2, -z+1/2'
'-x, -y, -z'
'x, -y-1/2, z-1/2'

loop_
_atom_site_label
_atom_site_type_symbol
_atom_site_fract_x
_atom_site_fract_y
_atom_site_fract_z
_atom_site_U_iso_or_equiv
_atom_site_adp_type
_atom_site_occupancy
_atom_site_site_symmetry_order
_atom_site_calc_flag
_atom_site_refinement_flags_posn
_atom_site_refinement_flags_adp
F1 F 0.04122(17) 0.24815(3) 0.20359(15) 0.0404(3) Uani 1 1 d . .
F2 F -0.07837(14) 0.04689(2) 0.34609(12) 0.0272(2) Uani 1 1 d . .
F3 F 0.14902(15) 0.01932(2) 0.47157(13) 0.0297(2) Uani 1 1 d . .
F4 F 0.16916(14) 0.07083(2) 0.39628(12) 0.0264(2) Uani 1 1 d . .
O1 O 0.14648(15) 0.15185(3) 0.61479(14) 0.0220(2) Uani 1 1 d . .
N1 N -0.06565(19) 0.11450(3) 0.51269(16) 0.0197(3) Uani 1 1 d . .
H1N H -0.1543 0.1090 0.4274 0.024 Uiso 1 1 calc R U
C1 C -0.0466(2) 0.16486(4) 0.34325(19) 0.0189(3) Uani 1 1 d . .
C2 C 0.0225(2) 0.19715(4) 0.3473(2) 0.0225(3) Uani 1 1 d . .
H2 H 0.1009 0.2054 0.4491 0.027 Uiso 1 1 calc R U
C3 C -0.0258(3) 0.21682(4) 0.1999(2) 0.0264(4) Uani 1 1 d . .
C4 C -0.1385(3) 0.20608(4) 0.0492(2) 0.0267(4) Uani 1 1 d . .
H4 H -0.1673 0.2201 -0.0511 0.032 Uiso 1 1 calc R U
C5 C -0.2086(2) 0.17423(4) 0.0481(2) 0.0254(4) Uani 1 1 d . .
H5 H -0.2884 0.1665 -0.0538 0.030 Uiso 1 1 calc R U
C6 C -0.1642(2) 0.15351(4) 0.1935(2) 0.0213(3) Uani 1 1 d . .
H6 H -0.2134 0.1317 0.1913 0.026 Uiso 1 1 calc R U
C7 C -0.0142(2) 0.09246(4) 0.65962(19) 0.0181(3) Uani 1 1 d . .
C8 C -0.0349(2) 0.10263(4) 0.8217(2) 0.0229(3) Uani 1 1 d . .
H8 H -0.0780 0.1245 0.8356 0.027 Uiso 1 1 calc R U
C9 C 0.0075(2) 0.08094(4) 0.9631(2) 0.0254(4) Uani 1 1 d . .
H9 H -0.0076 0.0879 1.0737 0.030 Uiso 1 1 calc R U
C10 C 0.0715(2) 0.04924(4) 0.9437(2) 0.0253(4) Uani 1 1 d . .
H10 H 0.1000 0.0344 1.0409 0.030 Uiso 1 1 calc R U
C11 C 0.0941(2) 0.03912(4) 0.7828(2) 0.0228(3) Uani 1 1 d . .
H11 H 0.1391 0.0174 0.7700 0.027 Uiso 1 1 calc R U
C12 C 0.0512(2) 0.06062(4) 0.64011(19) 0.0183(3) Uani 1 1 d . .
C13 C 0.0188(2) 0.14343(4) 0.50223(19) 0.0176(3) Uani 1 1 d . .
C14 C 0.0734(2) 0.04937(4) 0.4654(2) 0.0217(3) Uani 1 1 d . .
F5 F 0.63810(19) -0.00093(3) 0.78716(16) 0.0479(3) Uani 1 1 d . .
F6 F 0.48205(14) 0.19820(2) 0.65902(12) 0.0290(2) Uani 1 1 d . .
F7 F 0.64616(16) 0.22917(2) 0.54666(14) 0.0362(3) Uani 1 1 d . .
F8 F 0.71068(14) 0.17735(3) 0.60490(12) 0.0293(2) Uani 1 1 d . .
O2 O 0.58855(16) 0.09577(3) 0.37207(14) 0.0221(3) Uani 1 1 d . .
N2 N 0.42488(19) 0.13356(3) 0.47317(17) 0.0204(3) Uani 1 1 d . .
H2N H 0.3733 0.1385 0.5567 0.025 Uiso 1 1 calc R U
C15 C 0.5272(2) 0.08431(4) 0.6473(2) 0.0200(3) Uani 1 1 d . .
C16 C 0.5756(2) 0.05078(4) 0.6425(2) 0.0248(4) Uani 1 1 d . .
H16 H 0.5954 0.0412 0.5388 0.030 Uiso 1 1 calc R U
C17 C 0.5942(3) 0.03197(4) 0.7924(2) 0.0295(4) Uani 1 1 d . .
C18 C 0.5718(3) 0.04490(5) 0.9474(2) 0.0311(4) Uani 1 1 d . .
H18 H 0.5889 0.0313 1.0491 0.037 Uiso 1 1 calc R U
C19 C 0.5237(2) 0.07832(5) 0.9509(2) 0.0283(4) Uani 1 1 d . .
H19 H 0.5067 0.0878 1.0560 0.034 Uiso 1 1 calc R U
C20 C 0.5002(2) 0.09803(4) 0.8015(2) 0.0244(4) Uani 1 1 d . .
H20 H 0.4657 0.1209 0.8043 0.029 Uiso 1 1 calc R U
C21 C 0.4095(2) 0.15642(4) 0.33092(19) 0.0189(3) Uani 1 1 d . .
C22 C 0.3201(2) 0.14753(4) 0.1640(2) 0.0265(4) Uani 1 1 d . .
H22 H 0.2741 0.1255 0.1420 0.032 Uiso 1 1 calc R U
C23 C 0.2975(3) 0.17067(5) 0.0288(2) 0.0325(4) Uani 1 1 d . .
H23 H 0.2365 0.1645 -0.0857 0.039 Uiso 1 1 calc R U
C24 C 0.3636(3) 0.20281(5) 0.0607(2) 0.0338(4) Uani 1 1 d . .
H24 H 0.3464 0.2187 -0.0318 0.041 Uiso 1 1 calc R U
C25 C 0.4546(3) 0.21193(4) 0.2263(2) 0.0271(4) Uani 1 1 d . .
H25 H 0.5006 0.2340 0.2474 0.033 Uiso 1 1 calc R U
C26 C 0.4786(2) 0.18867(4) 0.3620(2) 0.0200(3) Uani 1 1 d . .
C27 C 0.5152(2) 0.10468(4) 0.48500(19) 0.0191(3) Uani 1 1 d . .
C28 C 0.5787(2) 0.19824(4) 0.5413(2) 0.0219(3) Uani 1 1 d . .

loop_
_atom_site_aniso_label
_atom_site_aniso_U_11
_atom_site_aniso_U_22
_atom_site_aniso_U_33
_atom_site_aniso_U_23
_atom_site_aniso_U_13
_atom_site_aniso_U_12
F1 0.0562(8) 0.0204(5) 0.0430(6) 0.0069(4) 0.0088(6) -0.0048(5)
F2 0.0286(6) 0.0306(5) 0.0197(5) -0.0060(4) 0.0004(4) -0.0043(4)
F3 0.0390(7) 0.0226(5) 0.0301(5) -0.0028(4) 0.0136(5) 0.0074(4)
F4 0.0310(6) 0.0288(5) 0.0216(5) 0.0004(4) 0.0104(4) -0.0060(4)
O1 0.0220(6) 0.0263(6) 0.0166(5) -0.0010(4) 0.0026(5) -0.0027(5)
N1 0.0221(7) 0.0179(6) 0.0166(6) 0.0018(5) 0.0000(5) -0.0006(5)
C1 0.0211(8) 0.0183(7) 0.0183(7) -0.0004(5) 0.0068(6) 0.0037(6)
C2 0.0249(9) 0.0203(7) 0.0226(7) -0.0001(6) 0.0059(7) 0.0016(7)
C3 0.0339(10) 0.0174(7) 0.0300(9) 0.0026(6) 0.0118(8) 0.0029(7)
C4 0.0337(10) 0.0248(8) 0.0227(8) 0.0076(6) 0.0093(7) 0.0107(7)
C5 0.0289(10) 0.0283(8) 0.0187(7) 0.0006(6) 0.0052(7) 0.0051(7)
C6 0.0244(9) 0.0205(7) 0.0189(7) 0.0005(6) 0.0048(6) 0.0020(7)
C7 0.0177(8) 0.0184(7) 0.0167(7) 0.0008(5) 0.0014(6) -0.0005(6)
C8 0.0275(9) 0.0198(7) 0.0215(7) -0.0017(6) 0.0062(7) 0.0017(7)
C9 0.0300(10) 0.0296(9) 0.0165(7) -0.0011(6) 0.0054(7) -0.0017(7)
C10 0.0303(10) 0.0243(8) 0.0195(7) 0.0050(6) 0.0023(7) -0.0028(7)
C11 0.0260(9) 0.0190(7) 0.0223(7) 0.0020(6) 0.0037(7) -0.0002(7)
C12 0.0190(8) 0.0185(7) 0.0171(7) -0.0007(5) 0.0036(6) -0.0019(6)
C13 0.0188(8) 0.0188(7) 0.0157(7) -0.0012(5) 0.0054(6) 0.0039(6)
C14 0.0253(9) 0.0185(7) 0.0213(7) -0.0003(6) 0.0053(7) -0.0007(7)
F5 0.0713(10) 0.0313(6) 0.0491(7) 0.0173(5) 0.0303(7) 0.0213(6)
F6 0.0339(6) 0.0332(5) 0.0225(5) -0.0082(4) 0.0121(4) -0.0042(5)
F7 0.0472(8) 0.0227(5) 0.0390(6) -0.0080(4) 0.0110(5) -0.0152(5)
F8 0.0281(6) 0.0341(6) 0.0232(5) -0.0038(4) 0.0013(4) 0.0036(5)
O2 0.0245(6) 0.0254(6) 0.0167(5) -0.0026(4) 0.0057(5) 0.0003(5)
N2 0.0257(8) 0.0175(6) 0.0203(6) -0.0010(5) 0.0095(6) -0.0018(6)
C15 0.0182(8) 0.0222(8) 0.0191(7) -0.0002(6) 0.0033(6) -0.0020(6)
C16 0.0285(10) 0.0251(8) 0.0228(8) 0.0010(6) 0.0102(7) 0.0034(7)
C17 0.0304(10) 0.0262(9) 0.0336(9) 0.0084(7) 0.0110(8) 0.0066(8)
C18 0.0302(10) 0.0400(10) 0.0233(8) 0.0108(7) 0.0070(7) 0.0025(8)
C19 0.0279(10) 0.0384(10) 0.0190(8) -0.0013(7) 0.0063(7) -0.0027(8)
C20 0.0257(9) 0.0263(8) 0.0211(8) -0.0033(6) 0.0052(7) -0.0025(7)
C21 0.0194(8) 0.0204(7) 0.0176(7) -0.0011(5) 0.0061(6) 0.0006(6)
C22 0.0252(9) 0.0295(9) 0.0241(8) -0.0076(6) 0.0047(7) -0.0012(7)
C23 0.0292(10) 0.0493(11) 0.0173(8) -0.0031(7) 0.0025(7) 0.0081(9)
C24 0.0400(12) 0.0412(11) 0.0216(8) 0.0112(7) 0.0104(8) 0.0122(9)
C25 0.0333(10) 0.0224(8) 0.0282(8) 0.0058(6) 0.0123(8) 0.0035(7)
C26 0.0222(9) 0.0190(7) 0.0198(7) 0.0000(5) 0.0068(6) 0.0007(6)
C27 0.0195(8) 0.0196(7) 0.0173(7) -0.0028(5) 0.0029(6) -0.0060(6)
C28 0.0262(9) 0.0184(7) 0.0225(7) -0.0033(6) 0.0086(7) -0.0045(7)

loop_
_atom_type_symbol
_atom_type_description
_atom_type_scat_dispersion_real
_atom_type_scat_dispersion_imag
_atom_type_scat_source
C C 0.0033 0.0016 'International Tables Vol C Tables 4.2.6.8 and 6.1.1.4'
H H 0.0000 0.0000 'International Tables Vol C Tables 4.2.6.8 and 6.1.1.4'
N N 0.0061 0.0033 'International Tables Vol C Tables 4.2.6.8 and 6.1.1.4'
O O 0.0106 0.0060 'International Tables Vol C Tables 4.2.6.8 and 6.1.1.4'
F F 0.0171 0.0103 'International Tables Vol C Tables 4.2.6.8 and 6.1.1.4'

loop_
_geom_angle_atom_site_label_1
_geom_angle_atom_site_label_2
_geom_angle_atom_site_label_3
_geom_angle
C13 N1 C7 121.37(13)
C13 N1 H1N 119.3
C7 N1 H1N 119.3
C2 C1 C6 120.01(14)
C2 C1 C13 116.43(14)
C6 C1 C13 123.49(14)
C3 C2 C1 118.22(15)
C3 C2 H2 120.9
C1 C2 H2 120.9
F1 C3 C4 118.60(15)
F1 C3 C2 118.29(16)
C4 C3 C2 123.11(16)
C3 C4 C5 118.07(15)
C3 C4 H4 121.0
C5 C4 H4 121.0
C4 C5 C6 120.94(16)
C4 C5 H5 119.5
C6 C5 H5 119.5
C5 C6 C1 119.63(15)
C5 C6 H6 120.2
C1 C6 H6 120.2
C8 C7 C12 119.88(14)
C8 C7 N1 119.48(14)
C12 C7 N1 120.61(13)
C9 C8 C7 119.97(15)
C9 C8 H8 120.0
C7 C8 H8 120.0
C10 C9 C8 120.22(15)
C10 C9 H9 119.9
C8 C9 H9 119.9
C9 C10 C11 120.02(15)
C9 C10 H10 120.0
C11 C10 H10 120.0
C10 C11 C12 120.18(15)
C10 C11 H11 119.9
C12 C11 H11 119.9
C11 C12 C7 119.71(14)
C11 C12 C14 120.03(14)
C7 C12 C14 120.25(13)
O1 C13 N1 122.13(14)
O1 C13 C1 120.77(14)
N1 C13 C1 117.08(13)
F3 C14 F4 106.40(14)
F3 C14 F2 106.59(12)
F4 C14 F2 105.67(12)
F3 C14 C12 112.75(13)
F4 C14 C12 112.85(13)
F2 C14 C12 112.05(14)
C27 N2 C21 122.68(14)
C27 N2 H2N 118.7
C21 N2 H2N 118.7
C16 C15 C20 120.04(15)
C16 C15 C27 117.07(14)
C20 C15 C27 122.82(14)
C17 C16 C15 118.03(16)
C17 C16 H16 121.0
C15 C16 H16 121.0
F5 C17 C16 118.17(16)
F5 C17 C18 118.49(15)
C16 C17 C18 123.34(16)
C17 C18 C19 118.18(16)
C17 C18 H18 120.9
C19 C18 H18 120.9
C18 C19 C20 120.35(16)
C18 C19 H19 119.8
C20 C19 H19 119.8
C19 C20 C15 120.04(16)
C19 C20 H20 120.0
C15 C20 H20 120.0
C22 C21 C26 119.64(15)
C22 C21 N2 120.83(14)
C26 C21 N2 119.47(13)
C21 C22 C23 120.26(16)
C21 C22 H22 119.9
C23 C22 H22 119.9
C24 C23 C22 119.96(16)
C24 C23 H23 120.0
C22 C23 H23 120.0
C23 C24 C25 120.41(16)
C23 C24 H24 119.8
C25 C24 H24 119.8
C24 C25 C26 119.75(17)
C24 C25 H25 120.1
C26 C25 H25 120.1
C25 C26 C21 119.97(15)
C25 C26 C28 120.05(14)
C21 C26 C28 119.97(13)
O2 C27 N2 122.48(14)
O2 C27 C15 121.27(15)
N2 C27 C15 116.22(14)
F7 C28 F8 106.18(14)
F7 C28 F6 105.97(13)
F8 C28 F6 105.95(13)
F7 C28 C26 112.57(13)
F8 C28 C26 112.99(13)
F6 C28 C26 112.62(14)

loop_
_geom_bond_atom_site_label_1
_geom_bond_atom_site_label_2
_geom_bond_distance
F1 C3 1.3537(19)
F2 C14 1.351(2)
F3 C14 1.3348(18)
F4 C14 1.3479(19)
O1 C13 1.2291(19)
N1 C13 1.347(2)
N1 C7 1.4316(19)
N1 H1N 0.8800
C1 C2 1.395(2)
C1 C6 1.397(2)
C1 C13 1.502(2)
C2 C3 1.377(2)
C2 H2 0.9500
C3 C4 1.376(3)
C4 C5 1.384(2)
C4 H4 0.9500
C5 C6 1.387(2)
C5 H5 0.9500
C6 H6 0.9500
C7 C8 1.388(2)
C7 C12 1.392(2)
C8 C9 1.386(2)
C8 H8 0.9500
C9 C10 1.382(2)
C9 H9 0.9500
C10 C11 1.384(2)
C10 H10 0.9500
C11 C12 1.389(2)
C11 H11 0.9500
C12 C14 1.499(2)
F5 C17 1.357(2)
F6 C28 1.345(2)
F7 C28 1.3395(18)
F8 C28 1.344(2)
O2 C27 1.2319(19)
N2 C27 1.348(2)
N2 C21 1.426(2)
N2 H2N 0.8800
C15 C16 1.391(2)
C15 C20 1.396(2)
C15 C27 1.498(2)
C16 C17 1.376(2)
C16 H16 0.9500
C17 C18 1.377(3)
C18 C19 1.385(3)
C18 H18 0.9500
C19 C20 1.389(2)
C19 H19 0.9500
C20 H20 0.9500
C21 C22 1.385(2)
C21 C26 1.394(2)
C22 C23 1.386(3)
C22 H22 0.9500
C23 C24 1.382(3)
C23 H23 0.9500
C24 C25 1.382(3)
C24 H24 0.9500
C25 C26 1.392(2)
C25 H25 0.9500
C26 C28 1.497(2)

loop_
_geom_torsion_atom_site_label_1
_geom_torsion_atom_site_label_2
_geom_torsion_atom_site_label_3
_geom_torsion_atom_site_label_4
_geom_torsion
C6 C1 C2 C3 -1.3(3)
C13 C1 C2 C3 175.89(16)
C1 C2 C3 F1 -179.99(16)
C1 C2 C3 C4 -0.1(3)
F1 C3 C4 C5 -178.80(16)
C2 C3 C4 C5 1.3(3)
C3 C4 C5 C6 -1.2(3)
C4 C5 C6 C1 -0.2(3)
C2 C1 C6 C5 1.4(3)
C13 C1 C6 C5 -175.53(16)
C13 N1 C7 C8 68.3(2)
C13 N1 C7 C12 -113.68(18)
C12 C7 C8 C9 -0.9(3)
N1 C7 C8 C9 177.18(16)
C7 C8 C9 C10 0.5(3)
C8 C9 C10 C11 0.2(3)
C9 C10 C11 C12 -0.6(3)
C10 C11 C12 C7 0.2(3)
C10 C11 C12 C14 -179.07(16)
C8 C7 C12 C11 0.5(2)
N1 C7 C12 C11 -177.49(15)
C8 C7 C12 C14 179.78(16)
N1 C7 C12 C14 1.7(2)
C7 N1 C13 O1 2.2(2)
C7 N1 C13 C1 -179.49(14)
C2 C1 C13 O1 -12.2(2)
C6 C1 C13 O1 164.85(16)
C2 C1 C13 N1 169.50(15)
C6 C1 C13 N1 -13.5(2)
C11 C12 C14 F3 -5.4(2)
C7 C12 C14 F3 175.37(15)
C11 C12 C14 F4 -125.99(16)
C7 C12 C14 F4 54.8(2)
C11 C12 C14 F2 114.88(17)
C7 C12 C14 F2 -64.36(19)
C20 C15 C16 C17 0.5(3)
C27 C15 C16 C17 177.44(16)
C15 C16 C17 F5 178.71(17)
C15 C16 C17 C18 -1.9(3)
F5 C17 C18 C19 -178.76(18)
C16 C17 C18 C19 1.8(3)
C17 C18 C19 C20 -0.4(3)
C18 C19 C20 C15 -0.8(3)
C16 C15 C20 C19 0.8(3)
C27 C15 C20 C19 -175.95(16)
C27 N2 C21 C22 67.1(2)
C27 N2 C21 C26 -115.92(17)
C26 C21 C22 C23 -0.8(3)
N2 C21 C22 C23 176.20(17)
C21 C22 C23 C24 -0.3(3)
C22 C23 C24 C25 1.0(3)
C23 C24 C25 C26 -0.5(3)
C24 C25 C26 C21 -0.6(3)
C24 C25 C26 C28 179.33(17)
C22 C21 C26 C25 1.2(3)
N2 C21 C26 C25 -175.80(16)
C22 C21 C26 C28 -178.68(16)
N2 C21 C26 C28 4.3(2)
C21 N2 C27 O2 -1.2(2)
C21 N2 C27 C15 176.72(14)
C16 C15 C27 O2 -19.7(2)
C20 C15 C27 O2 157.14(16)
C16 C15 C27 N2 162.38(15)
C20 C15 C27 N2 -20.8(2)
C25 C26 C28 F7 -4.3(2)
C21 C26 C28 F7 175.65(15)
C25 C26 C28 F8 -124.55(17)
C21 C26 C28 F8 55.4(2)
C25 C26 C28 F6 115.45(17)
C21 C26 C28 F6 -64.6(2)
